data_7017082
loop_
_publ_author_name
'Han, Yumiao'
'Luo, Qun'
'Hao, Xiang'
'Li, Xianchan'
'Wang, Fuyi'
'Hu, Wenbing'
'Wu, Kui'
'L\"u, Shuang'
'Sadler, Peter J.'

_publ_section_title
;
 Reactions of an organoruthenium anticancer complex with
 2-mercaptobenzanilide-a model for the active-site cysteine of protein
 tyrosine phosphatase 1B.
;
_journal_issue 43
_journal_name_full 'Dalton transactions (Cambridge, England : 2003)'
_journal_page_first 11519
_journal_page_last 11529
_journal_paper_doi 10.1039/c1dt11189b
_journal_volume 40
_journal_year 2011
_chemical_formula_sum 'C26 H34 Cl2 F6 N3 O P Ru S'
_chemical_formula_weight 753.56
_chemical_name_systematic
;
?
;
_space_group_IT_number 2
_symmetry_cell_setting triclinic
_symmetry_space_group_name_Hall '-P 1'
_symmetry_space_group_name_H-M 'P -1'
_atom_sites_solution_hydrogens geom
_atom_sites_solution_primary direct
_atom_sites_solution_secondary difmap
_audit_creation_method SHELXL-97
_cell_angle_alpha 100.77(3)
_cell_angle_beta 109.54(3)
_cell_angle_gamma 98.87(3)
_cell_formula_units_Z 2
_cell_length_a 10.811(2)
_cell_length_b 12.467(3)
_cell_length_c 12.891(3)
_cell_measurement_reflns_used 5484
_cell_measurement_temperature 173(2)
_cell_measurement_theta_max 27.46
_cell_measurement_theta_min 1.71
_cell_volume 1563.9(8)
_computing_cell_refinement 'CrystalClear (Rigaku Inc., 2008)'
_computing_data_collection 'CrystalClear (Rigaku Inc., 2008)'
_computing_data_reduction 'CrystalClear (Rigaku Inc., 2008)'
_computing_molecular_graphics 'XP in Siemens SHELXTL (Sheldrick, 1994)'
_computing_publication_material 'SHELX97 (Sheldrick, 1997)'
_computing_structure_refinement 'SHELXL-97 (Sheldrick, 1997)'
_computing_structure_solution 'SHELXS-97 (Sheldrick, 1990)'
_diffrn_ambient_temperature 173(2)
_diffrn_detector_area_resol_mean 28.5714
_diffrn_measured_fraction_theta_full 0.995
_diffrn_measured_fraction_theta_max 0.995
_diffrn_measurement_device_type 'MM007HF + CCD (Saturn724+)'
_diffrn_measurement_method '\w scans at fixed \c = 45\%'
_diffrn_radiation_monochromator Confocal
_diffrn_radiation_source 'Rotating Anode'
_diffrn_radiation_type MoK\a
_diffrn_radiation_wavelength 0.71073
_diffrn_reflns_av_R_equivalents 0.0455
_diffrn_reflns_av_sigmaI/netI 0.0435
_diffrn_reflns_limit_h_max 14
_diffrn_reflns_limit_h_min -13
_diffrn_reflns_limit_k_max 16
_diffrn_reflns_limit_k_min -16
_diffrn_reflns_limit_l_max 16
_diffrn_reflns_limit_l_min -16
_diffrn_reflns_number 19247
_diffrn_reflns_theta_full 27.46
_diffrn_reflns_theta_max 27.46
_diffrn_reflns_theta_min 1.71
_exptl_absorpt_coefficient_mu 0.851
_exptl_absorpt_correction_T_max 0.9197
_exptl_absorpt_correction_T_min 0.8688
_exptl_absorpt_correction_type numerical
_exptl_absorpt_process_details 'CrystalClear (Rigaku Inc., 2008)'
_exptl_crystal_colour yellow
_exptl_crystal_density_diffrn 1.600
_exptl_crystal_density_method 'not measured'
_exptl_crystal_description block
_exptl_crystal_F_000 764
_exptl_crystal_size_max 0.17
_exptl_crystal_size_mid 0.15
_exptl_crystal_size_min 0.10
_refine_diff_density_max 0.681
_refine_diff_density_min -0.688
_refine_diff_density_rms 0.076
_refine_ls_extinction_method none
_refine_ls_goodness_of_fit_ref 1.084
_refine_ls_hydrogen_treatment constr
_refine_ls_matrix_type full
_refine_ls_number_parameters 467
_refine_ls_number_reflns 7124
_refine_ls_number_restraints 830
_refine_ls_restrained_S_all 1.110
_refine_ls_R_factor_all 0.0407
_refine_ls_R_factor_gt 0.0384
_refine_ls_shift/su_max 0.002
_refine_ls_shift/su_mean 0.000
_refine_ls_structure_factor_coef Fsqd
_refine_ls_weighting_details 'calc w=1/[\s^2^(Fo^2^)+(0.0376P)^2^+1.1045P] where P=(Fo^2^+2Fc^2^)/3'
_refine_ls_weighting_scheme calc
_refine_ls_wR_factor_gt 0.0939
_refine_ls_wR_factor_ref 0.0958
_reflns_number_gt 6774
_reflns_number_total 7124
_reflns_threshold_expression >2sigma(I)
_cod_data_source_file c1dt11189b.txt
_cod_data_source_block mx123
_cod_original_cell_volume 1564.0(5)
_cod_original_sg_symbol_H-M P-1
_cod_database_code 7017082

loop_
_symmetry_equiv_pos_as_xyz
'x, y, z'
'-x, -y, -z'

loop_
_atom_site_label
_atom_site_type_symbol
_atom_site_fract_x
_atom_site_fract_y
_atom_site_fract_z
_atom_site_U_iso_or_equiv
_atom_site_adp_type
_atom_site_occupancy
_atom_site_symmetry_multiplicity
_atom_site_calc_flag
_atom_site_refinement_flags
_atom_site_disorder_assembly
_atom_site_disorder_group
Ru1 Ru 0.738167(18) 0.096626(16) 0.360599(15) 0.02594(7) Uani 1 1 d U . .
Cl1 Cl 0.17377(13) -0.05463(9) 0.07420(10) 0.0757(3) Uani 1 1 d U . .
Cl2 Cl 0.02243(10) -0.27199(9) 0.06636(8) 0.0651(3) Uani 1 1 d U . .
S1 S 0.97820(6) 0.11358(5) 0.42739(5) 0.02804(13) Uani 1 1 d U . .
P1 P 0.44745(8) -0.32336(6) 0.32870(7) 0.03690(17) Uani 1 1 d DU . .
F1A F 0.5121(5) -0.3987(4) 0.4116(5) 0.0701(15) Uani 0.622(8) 1 d PDU A 1
F2A F 0.4788(4) -0.2205(4) 0.4369(5) 0.0617(16) Uani 0.622(8) 1 d PDU A 1
F3A F 0.3853(4) -0.2508(5) 0.2467(6) 0.0706(16) Uani 0.622(8) 1 d PDU A 1
F4A F 0.4165(4) -0.4273(4) 0.2238(4) 0.0499(12) Uani 0.622(8) 1 d PDU A 1
F1B F 0.4173(12) -0.3692(15) 0.1979(6) 0.064(3) Uani 0.214(6) 1 d PDU A 2
F2B F 0.4192(13) -0.2034(8) 0.3126(13) 0.045(2) Uani 0.214(6) 1 d PDU A 2
F3B F 0.4907(14) -0.2692(12) 0.4627(5) 0.058(3) Uani 0.214(6) 1 d PDU A 2
F4B F 0.4987(14) -0.4314(8) 0.3548(14) 0.062(3) Uani 0.214(6) 1 d PDU A 2
F1C F 0.4646(19) -0.3441(16) 0.4479(8) 0.080(4) Uani 0.170(5) 1 d PDU A 3
F2C F 0.4455(14) -0.1935(6) 0.3707(15) 0.045(3) Uani 0.170(5) 1 d PDU A 3
F3C F 0.4217(15) -0.2980(14) 0.2051(8) 0.058(3) Uani 0.170(5) 1 d PDU A 3
F4C F 0.4512(15) -0.4471(6) 0.2764(15) 0.051(3) Uani 0.170(5) 1 d PDU A 3
F5A F 0.3036(5) -0.3692(3) 0.3321(9) 0.0564(16) Uani 0.80(2) 1 d PDU A 1
F6A F 0.5958(4) -0.2763(7) 0.3309(7) 0.0481(13) Uani 0.80(2) 1 d PDU A 1
F5B F 0.2861(7) -0.3560(16) 0.282(3) 0.060(4) Uani 0.20(2) 1 d PDU A 2
F6B F 0.6057(9) -0.277(3) 0.362(2) 0.046(4) Uani 0.20(2) 1 d PDU A 2
O1 O 0.95896(19) 0.37856(16) 0.50695(17) 0.0371(4) Uani 1 1 d U . .
N1 N 1.1789(2) 0.40204(19) 0.62180(18) 0.0338(5) Uani 1 1 d U . .
H1N1 H 1.2578 0.3858 0.6236 0.041 Uiso 1 1 d R . .
N2 N 0.7409(2) -0.03106(19) 0.45188(19) 0.0325(5) Uani 1 1 d U . .
H1N2 H 0.6813 -0.0962 0.4096 0.039 Uiso 1 1 d R . .
H2N2 H 0.8237 -0.0446 0.4671 0.039 Uiso 1 1 d R . .
N3 N 0.7808(2) 0.19461(19) 0.52778(18) 0.0333(5) Uani 1 1 d U . .
H1N3 H 0.8426 0.2580 0.5411 0.040 Uiso 1 1 d R . .
H2N3 H 0.7059 0.2187 0.5259 0.040 Uiso 1 1 d R . .
C1 C 1.0573(2) 0.2052(2) 0.3658(2) 0.0285(5) Uani 1 1 d U . .
C2 C 1.1087(2) 0.3199(2) 0.4203(2) 0.0300(5) Uani 1 1 d U . .
C3 C 1.1877(3) 0.3878(2) 0.3813(3) 0.0381(6) Uani 1 1 d U . .
H3A H 1.2245 0.4648 0.4206 0.046 Uiso 1 1 calc R . .
C4 C 1.2134(3) 0.3441(3) 0.2854(3) 0.0424(6) Uani 1 1 d U . .
H4A H 1.2671 0.3910 0.2587 0.051 Uiso 1 1 calc R . .
C5 C 1.1602(3) 0.2317(3) 0.2291(2) 0.0398(6) Uani 1 1 d U . .
H5A H 1.1760 0.2016 0.1627 0.048 Uiso 1 1 calc R . .
C6 C 1.0836(3) 0.1627(2) 0.2693(2) 0.0323(5) Uani 1 1 d U . .
H6A H 1.0487 0.0855 0.2305 0.039 Uiso 1 1 calc R . .
C7 C 1.0739(3) 0.3693(2) 0.5199(2) 0.0317(5) Uani 1 1 d U . .
C8 C 1.1784(3) 0.4462(2) 0.7314(2) 0.0338(5) Uani 1 1 d U . .
C9 C 1.0677(3) 0.4765(3) 0.7486(3) 0.0480(7) Uani 1 1 d U . .
H9A H 0.9872 0.4691 0.6854 0.058 Uiso 1 1 calc R . .
C10 C 1.0750(4) 0.5178(3) 0.8587(3) 0.0574(9) Uani 1 1 d U . .
H10A H 0.9989 0.5388 0.8703 0.069 Uiso 1 1 calc R . .
C11 C 1.1909(4) 0.5289(3) 0.9517(3) 0.0517(8) Uani 1 1 d U . .
H11A H 1.1942 0.5556 1.0268 0.062 Uiso 1 1 calc R . .
C12 C 1.3016(3) 0.5005(3) 0.9338(3) 0.0519(8) Uani 1 1 d U . .
H12A H 1.3826 0.5093 0.9969 0.062 Uiso 1 1 calc R . .
C13 C 1.2955(3) 0.4594(3) 0.8243(3) 0.0457(7) Uani 1 1 d U . .
H13A H 1.3724 0.4401 0.8128 0.055 Uiso 1 1 calc R . .
C14 C 0.7268(3) 0.0134(3) 0.5619(2) 0.0395(6) Uani 1 1 d U . .
H14A H 0.7534 -0.0359 0.6134 0.047 Uiso 1 1 calc R . .
H14B H 0.6320 0.0166 0.5487 0.047 Uiso 1 1 calc R . .
C15 C 0.8175(3) 0.1289(3) 0.6136(2) 0.0390(6) Uani 1 1 d U . .
H15A H 0.8050 0.1648 0.6835 0.047 Uiso 1 1 calc R . .
H15B H 0.9131 0.1248 0.6340 0.047 Uiso 1 1 calc R . .
C16 C 0.6245(3) 0.2122(2) 0.2829(2) 0.0337(5) Uani 1 1 d U . .
C17 C 0.5306(3) 0.1161(2) 0.2797(2) 0.0351(6) Uani 1 1 d U . .
H17A H 0.4739 0.1256 0.3266 0.042 Uiso 1 1 calc R . .
C18 C 0.5397(3) 0.0080(2) 0.2339(2) 0.0349(6) Uani 1 1 d U . .
H18A H 0.4884 -0.0571 0.2493 0.042 Uiso 1 1 calc R . .
C19 C 0.6386(3) -0.0112(2) 0.1858(2) 0.0342(5) Uani 1 1 d U . .
C20 C 0.7286(3) 0.0843(2) 0.1879(2) 0.0329(5) Uani 1 1 d U . .
H20A H 0.8102 0.0740 0.1706 0.039 Uiso 1 1 calc R . .
C21 C 0.7224(3) 0.1954(2) 0.2361(2) 0.0325(5) Uani 1 1 d U . .
H21A H 0.7989 0.2599 0.2508 0.039 Uiso 1 1 calc R . .
C22 C 0.6204(3) 0.3286(2) 0.3376(3) 0.0456(7) Uani 1 1 d U . .
H22A H 0.5663 0.3609 0.2793 0.068 Uiso 1 1 calc R . .
H22B H 0.7124 0.3758 0.3744 0.068 Uiso 1 1 calc R . .
H22C H 0.5798 0.3250 0.3947 0.068 Uiso 1 1 calc R . .
C23 C 0.6442(3) -0.1303(2) 0.1389(2) 0.0402(6) Uani 1 1 d DU . .
H23A H 0.6100 -0.1785 0.1820 0.048 Uiso 1 1 calc R . .
C24 C 0.7852(4) -0.1443(3) 0.1524(4) 0.0659(10) Uani 1 1 d DU . .
H24A H 0.7825 -0.2241 0.1271 0.099 Uiso 1 1 calc R . .
H24B H 0.8453 -0.1152 0.2326 0.099 Uiso 1 1 calc R . .
H24C H 0.8189 -0.1027 0.1061 0.099 Uiso 1 1 calc R . .
C25 C 0.5483(4) -0.1716(3) 0.0143(3) 0.0655(11) Uani 1 1 d DU . .
H25A H 0.5483 -0.2500 -0.0154 0.098 Uiso 1 1 calc R . .
H25B H 0.5783 -0.1251 -0.0302 0.098 Uiso 1 1 calc R . .
H25C H 0.4569 -0.1663 0.0085 0.098 Uiso 1 1 calc R . .
C26 C 0.1483(4) -0.2003(3) 0.0310(3) 0.0583(9) Uani 1 1 d U . .
H26A H 0.1231 -0.2235 -0.0526 0.070 Uiso 1 1 calc R . .
H26B H 0.2339 -0.2218 0.0671 0.070 Uiso 1 1 calc R . .

loop_
_atom_site_aniso_label
_atom_site_aniso_U_11
_atom_site_aniso_U_22
_atom_site_aniso_U_33
_atom_site_aniso_U_23
_atom_site_aniso_U_13
_atom_site_aniso_U_12
Ru1 0.02385(11) 0.02950(12) 0.02439(11) 0.00845(8) 0.00773(8) 0.00704(8)
Cl1 0.0905(8) 0.0604(6) 0.0765(7) 0.0094(5) 0.0362(6) 0.0175(5)
Cl2 0.0676(6) 0.0768(6) 0.0546(5) 0.0086(4) 0.0346(5) 0.0113(5)
S1 0.0251(3) 0.0299(3) 0.0314(3) 0.0119(2) 0.0105(2) 0.0083(2)
P1 0.0366(4) 0.0343(4) 0.0458(4) 0.0082(3) 0.0232(3) 0.0098(3)
F1A 0.080(3) 0.071(3) 0.060(3) 0.036(2) 0.015(2) 0.021(2)
F2A 0.057(2) 0.052(2) 0.069(3) -0.019(2) 0.040(2) -0.003(2)
F3A 0.054(2) 0.067(3) 0.091(3) 0.046(3) 0.013(2) 0.017(2)
F4A 0.048(2) 0.053(2) 0.045(2) -0.0038(17) 0.0229(17) 0.0051(17)
F1B 0.061(5) 0.073(6) 0.049(4) 0.000(4) 0.016(4) 0.022(5)
F2B 0.040(4) 0.047(4) 0.061(6) 0.027(4) 0.023(4) 0.021(3)
F3B 0.074(5) 0.064(6) 0.047(4) 0.020(4) 0.035(4) 0.015(5)
F4B 0.066(5) 0.044(4) 0.075(6) 0.020(4) 0.023(5) 0.015(4)
F1C 0.094(6) 0.081(7) 0.067(5) 0.025(5) 0.036(5) 0.002(6)
F2C 0.041(5) 0.043(5) 0.055(6) -0.003(5) 0.028(5) 0.011(4)
F3C 0.054(5) 0.057(6) 0.055(5) 0.017(5) 0.011(4) 0.011(5)
F4C 0.051(5) 0.035(4) 0.069(6) 0.014(4) 0.023(5) 0.019(4)
F5A 0.0495(16) 0.0428(15) 0.085(4) 0.0046(17) 0.045(2) 0.0023(12)
F6A 0.0387(15) 0.0490(16) 0.063(3) 0.011(2) 0.0296(15) 0.0109(15)
F5B 0.043(4) 0.055(5) 0.078(8) 0.006(6) 0.029(4) -0.002(4)
F6B 0.032(4) 0.053(5) 0.055(7) 0.011(7) 0.016(4) 0.018(4)
O1 0.0288(9) 0.0350(10) 0.0434(11) 0.0045(8) 0.0109(8) 0.0085(8)
N1 0.0288(11) 0.0373(12) 0.0322(11) 0.0030(9) 0.0100(9) 0.0094(9)
N2 0.0282(11) 0.0365(11) 0.0358(11) 0.0162(9) 0.0117(9) 0.0085(9)
N3 0.0320(11) 0.0396(12) 0.0292(10) 0.0057(9) 0.0131(9) 0.0107(9)
C1 0.0251(11) 0.0314(12) 0.0295(12) 0.0102(10) 0.0085(10) 0.0094(10)
C2 0.0263(12) 0.0315(12) 0.0302(12) 0.0085(10) 0.0076(10) 0.0071(10)
C3 0.0367(14) 0.0309(13) 0.0465(15) 0.0100(11) 0.0164(12) 0.0047(11)
C4 0.0434(16) 0.0422(15) 0.0467(16) 0.0185(13) 0.0216(13) 0.0047(12)
C5 0.0397(15) 0.0465(16) 0.0366(14) 0.0116(12) 0.0178(12) 0.0103(12)
C6 0.0308(13) 0.0324(13) 0.0339(13) 0.0077(10) 0.0132(10) 0.0061(10)
C7 0.0332(13) 0.0246(11) 0.0367(13) 0.0082(10) 0.0122(11) 0.0063(10)
C8 0.0336(13) 0.0327(13) 0.0341(13) 0.0050(10) 0.0130(11) 0.0089(11)
C9 0.0404(16) 0.0568(18) 0.0410(15) -0.0002(14) 0.0106(13) 0.0207(14)
C10 0.0464(17) 0.077(2) 0.0484(18) -0.0006(16) 0.0217(15) 0.0241(17)
C11 0.0558(19) 0.0599(19) 0.0398(16) 0.0021(14) 0.0222(14) 0.0176(16)
C12 0.0459(17) 0.066(2) 0.0378(15) 0.0038(14) 0.0109(13) 0.0200(16)
C13 0.0355(15) 0.0614(19) 0.0365(14) 0.0025(13) 0.0114(12) 0.0179(14)
C14 0.0350(14) 0.0572(17) 0.0371(14) 0.0244(13) 0.0183(12) 0.0161(13)
C15 0.0349(14) 0.0604(17) 0.0255(12) 0.0124(12) 0.0120(11) 0.0187(13)
C16 0.0312(13) 0.0371(13) 0.0301(12) 0.0136(10) 0.0034(10) 0.0126(10)
C17 0.0235(12) 0.0466(15) 0.0347(13) 0.0156(11) 0.0061(10) 0.0111(11)
C18 0.0275(12) 0.0390(13) 0.0298(12) 0.0122(11) 0.0013(10) 0.0013(10)
C19 0.0360(13) 0.0372(13) 0.0225(11) 0.0088(10) 0.0020(10) 0.0081(11)
C20 0.0356(13) 0.0407(14) 0.0213(11) 0.0111(10) 0.0069(10) 0.0109(11)
C21 0.0316(13) 0.0377(13) 0.0269(12) 0.0146(10) 0.0065(10) 0.0062(10)
C22 0.0495(17) 0.0399(15) 0.0495(17) 0.0133(13) 0.0165(14) 0.0188(14)
C23 0.0480(16) 0.0365(14) 0.0295(13) 0.0059(11) 0.0094(12) 0.0066(12)
C24 0.062(2) 0.0453(19) 0.079(3) -0.0048(18) 0.019(2) 0.0213(17)
C25 0.089(3) 0.0482(19) 0.0352(17) -0.0022(14) 0.0023(17) 0.0102(19)
C26 0.061(2) 0.062(2) 0.061(2) 0.0136(18) 0.0327(18) 0.0195(18)

loop_
_atom_type_symbol
_atom_type_description
_atom_type_scat_dispersion_real
_atom_type_scat_dispersion_imag
_atom_type_scat_source
C C 0.0033 0.0016 'International Tables Vol C Tables 4.2.6.8 and 6.1.1.4'
H H 0.0000 0.0000 'International Tables Vol C Tables 4.2.6.8 and 6.1.1.4'
N N 0.0061 0.0033 'International Tables Vol C Tables 4.2.6.8 and 6.1.1.4'
O O 0.0106 0.0060 'International Tables Vol C Tables 4.2.6.8 and 6.1.1.4'
F F 0.0171 0.0103 'International Tables Vol C Tables 4.2.6.8 and 6.1.1.4'
P P 0.1023 0.0942 'International Tables Vol C Tables 4.2.6.8 and 6.1.1.4'
S S 0.1246 0.1234 'International Tables Vol C Tables 4.2.6.8 and 6.1.1.4'
Cl Cl 0.1484 0.1585 'International Tables Vol C Tables 4.2.6.8 and 6.1.1.4'
Ru Ru -1.2594 0.8363 'International Tables Vol C Tables 4.2.6.8 and 6.1.1.4'

loop_
_geom_angle_atom_site_label_1
_geom_angle_atom_site_label_2
_geom_angle_atom_site_label_3
_geom_angle
N3 Ru1 N2 78.87(9)
N3 Ru1 C20 150.46(10)
N2 Ru1 C20 129.60(10)
N3 Ru1 C21 113.50(10)
N2 Ru1 C21 167.60(10)
C20 Ru1 C21 38.41(10)
N3 Ru1 C18 126.56(10)
N2 Ru1 C18 91.58(10)
C20 Ru1 C18 67.63(11)
C21 Ru1 C18 80.25(10)
N3 Ru1 C19 164.76(10)
N2 Ru1 C19 98.90(10)
C20 Ru1 C19 37.54(10)
C21 Ru1 C19 68.92(10)
C18 Ru1 C19 38.20(11)
N3 Ru1 C16 91.79(10)
N2 Ru1 C16 146.35(10)
C20 Ru1 C16 68.52(10)
C21 Ru1 C16 37.45(10)
C18 Ru1 C16 68.09(11)
C19 Ru1 C16 81.75(10)
N3 Ru1 C17 98.08(10)
N2 Ru1 C17 111.03(10)
C20 Ru1 C17 80.02(11)
C21 Ru1 C17 67.55(10)
C18 Ru1 C17 37.21(10)
C19 Ru1 C17 68.44(11)
C16 Ru1 C17 37.82(10)
N3 Ru1 S1 84.16(7)
N2 Ru1 S1 83.68(7)
C20 Ru1 S1 90.85(8)
C21 Ru1 S1 98.16(8)
C18 Ru1 S1 147.48(8)
C19 Ru1 S1 110.72(8)
C16 Ru1 S1 127.86(8)
C17 Ru1 S1 165.28(8)
C1 S1 Ru1 111.74(9)
F1C P1 F3A 142.3(8)
F1C P1 F4C 93.5(7)
F3A P1 F4C 119.2(6)
F1C P1 F1B 150.6(9)
F3A P1 F1B 62.3(5)
F4C P1 F1B 57.9(7)
F1C P1 F4B 62.9(8)
F3A P1 F4B 153.1(5)
F4C P1 F4B 34.3(7)
F1B P1 F4B 90.8(6)
F1C P1 F4A 119.4(7)
F3A P1 F4A 91.3(3)
F4C P1 F4A 27.9(6)
F1B P1 F4A 31.2(6)
F4B P1 F4A 62.2(6)
F1C P1 F5A 70.1(8)
F3A P1 F5A 90.5(4)
F4C P1 F5A 89.7(5)
F1B P1 F5A 100.4(6)
F4B P1 F5A 93.1(6)
F4A P1 F5A 89.3(3)
F1C P1 F6B 93.9(13)
F3A P1 F6B 102.0(13)
F4C P1 F6B 92.8(14)
F1B P1 F6B 94.3(11)
F4B P1 F6B 80.3(14)
F4A P1 F6B 100.2(12)
F5A P1 F6B 163.9(9)
F1C P1 F5B 94.3(16)
F3A P1 F5B 68.6(13)
F4C P1 F5B 91.3(8)
F1B P1 F5B 80.7(13)
F4B P1 F5B 107.6(11)
F4A P1 F5B 79.7(7)
F5A P1 F5B 24.4(11)
F6B P1 F5B 170.6(14)
F1C P1 F2A 59.1(7)
F3A P1 F2A 90.1(3)
F4C P1 F2A 150.7(6)
F1B P1 F2A 150.3(6)
F4B P1 F2A 116.5(5)
F4A P1 F2A 178.5(3)
F5A P1 F2A 90.0(3)
F6B P1 F2A 80.1(12)
F5B P1 F2A 100.3(8)
F1C P1 F3B 32.8(7)
F3A P1 F3B 116.7(5)
F4C P1 F3B 123.9(8)
F1B P1 F3B 174.7(7)
F4B P1 F3B 90.2(5)
F4A P1 F3B 151.4(5)
F5A P1 F3B 84.7(6)
F6B P1 F3B 80.8(11)
F5B P1 F3B 103.9(12)
F2A P1 F3B 27.1(4)
F1C P1 F2B 115.7(8)
F3A P1 F2B 31.5(4)
F4C P1 F2B 150.1(7)
F1B P1 F2B 92.3(5)
F4B P1 F2B 171.2(6)
F4A P1 F2B 122.4(5)
F5A P1 F2B 94.4(5)
F6B P1 F2B 91.3(14)
F5B P1 F2B 81.0(10)
F2A P1 F2B 59.0(5)
F3B P1 F2B 85.9(5)
C7 N1 C8 128.6(2)
C7 N1 H1N1 117.4
C8 N1 H1N1 113.4
C14 N2 Ru1 109.91(17)
C14 N2 H1N2 113.8
Ru1 N2 H1N2 112.9
C14 N2 H2N2 108.4
Ru1 N2 H2N2 104.6
H1N2 N2 H2N2 106.7
C15 N3 Ru1 111.78(17)
C15 N3 H1N3 115.0
Ru1 N3 H1N3 108.1
C15 N3 H2N3 111.0
Ru1 N3 H2N3 106.5
H1N3 N3 H2N3 103.9
C6 C1 C2 118.2(2)
C6 C1 S1 120.7(2)
C2 C1 S1 120.69(19)
C3 C2 C1 120.5(2)
C3 C2 C7 120.3(2)
C1 C2 C7 119.2(2)
C2 C3 C4 120.6(3)
C2 C3 H3A 119.7
C4 C3 H3A 119.7
C5 C4 C3 119.4(3)
C5 C4 H4A 120.3
C3 C4 H4A 120.3
C4 C5 C6 120.3(3)
C4 C5 H5A 119.8
C6 C5 H5A 119.8
C5 C6 C1 121.0(3)
C5 C6 H6A 119.5
C1 C6 H6A 119.5
O1 C7 N1 124.1(2)
O1 C7 C2 121.1(2)
N1 C7 C2 114.8(2)
C9 C8 C13 119.4(3)
C9 C8 N1 123.2(3)
C13 C8 N1 117.5(2)
C8 C9 C10 119.6(3)
C8 C9 H9A 120.2
C10 C9 H9A 120.2
C11 C10 C9 121.2(3)
C11 C10 H10A 119.4
C9 C10 H10A 119.4
C12 C11 C10 118.9(3)
C12 C11 H11A 120.5
C10 C11 H11A 120.5
C11 C12 C13 120.4(3)
C11 C12 H12A 119.8
C13 C12 H12A 119.8
C8 C13 C12 120.6(3)
C8 C13 H13A 119.7
C12 C13 H13A 119.7
N2 C14 C15 107.3(2)
N2 C14 H14A 110.3
C15 C14 H14A 110.3
N2 C14 H14B 110.3
C15 C14 H14B 110.3
H14A C14 H14B 108.5
N3 C15 C14 107.4(2)
N3 C15 H15A 110.2
C14 C15 H15A 110.2
N3 C15 H15B 110.2
C14 C15 H15B 110.2
H15A C15 H15B 108.5
C21 C16 C17 118.6(3)
C21 C16 C22 120.8(3)
C17 C16 C22 120.6(3)
C21 C16 Ru1 70.30(15)
C17 C16 Ru1 71.33(15)
C22 C16 Ru1 128.92(19)
C18 C17 C16 120.2(3)
C18 C17 Ru1 70.18(15)
C16 C17 Ru1 70.85(14)
C18 C17 H17A 119.1
C16 C17 H17A 119.1
Ru1 C17 H17A 119.1
C17 C18 C19 122.2(3)
C17 C18 Ru1 72.61(15)
C19 C18 Ru1 71.77(15)
C17 C18 H18A 118.3
C19 C18 H18A 118.3
Ru1 C18 H18A 118.3
C20 C19 C18 116.9(2)
C20 C19 C23 123.5(3)
C18 C19 C23 119.6(3)
C20 C19 Ru1 69.99(15)
C18 C19 Ru1 70.03(15)
C23 C19 Ru1 129.31(18)
C19 C20 C21 121.7(3)
C19 C20 Ru1 72.47(15)
C21 C20 Ru1 71.11(15)
C19 C20 H20A 118.5
C21 C20 H20A 118.5
Ru1 C20 H20A 118.5
C16 C21 C20 120.4(2)
C16 C21 Ru1 72.26(15)
C20 C21 Ru1 70.47(14)
C16 C21 H21A 119.2
C20 C21 H21A 119.2
Ru1 C21 H21A 119.2
C16 C22 H22A 109.5
C16 C22 H22B 109.5
H22A C22 H22B 109.5
C16 C22 H22C 109.5
H22A C22 H22C 109.5
H22B C22 H22C 109.5
C19 C23 C24 113.9(2)
C19 C23 C25 109.2(3)
C24 C23 C25 111.1(3)
C19 C23 H23A 107.5
C24 C23 H23A 107.5
C25 C23 H23A 107.5
C23 C24 H24A 109.5
C23 C24 H24B 109.5
H24A C24 H24B 109.5
C23 C24 H24C 109.5
H24A C24 H24C 109.5
H24B C24 H24C 109.5
C23 C25 H25A 109.5
C23 C25 H25B 109.5
H25A C25 H25B 109.5
C23 C25 H25C 109.5
H25A C25 H25C 109.5
H25B C25 H25C 109.5
Cl2 C26 Cl1 112.6(2)
Cl2 C26 H26A 109.1
Cl1 C26 H26A 109.1
Cl2 C26 H26B 109.1
Cl1 C26 H26B 109.1
H26A C26 H26B 107.8

loop_
_geom_bond_atom_site_label_1
_geom_bond_atom_site_label_2
_geom_bond_distance
Ru1 N3 2.128(2)
Ru1 N2 2.147(2)
Ru1 C20 2.169(3)
Ru1 C21 2.177(3)
Ru1 C18 2.178(3)
Ru1 C19 2.201(3)
Ru1 C16 2.202(3)
Ru1 C17 2.209(3)
Ru1 S1 2.4059(9)
Cl1 C26 1.747(4)
Cl2 C26 1.747(4)
S1 C1 1.777(3)
P1 F1C 1.560(6)
P1 F3A 1.568(3)
P1 F4C 1.576(6)
P1 F1B 1.578(6)
P1 F4B 1.584(6)
P1 F4A 1.591(3)
P1 F5A 1.591(3)
P1 F6B 1.599(7)
P1 F5B 1.600(7)
P1 F2A 1.608(3)
P1 F3B 1.608(6)
P1 F2B 1.609(6)
O1 C7 1.224(3)
N1 C7 1.357(3)
N1 C8 1.419(3)
N1 H1N1 0.9000
N2 C14 1.489(3)
N2 H1N2 0.9000
N2 H2N2 0.9000
N3 C15 1.483(4)
N3 H1N3 0.9000
N3 H2N3 0.9000
C1 C6 1.395(3)
C1 C2 1.403(4)
C2 C3 1.386(4)
C2 C7 1.505(4)
C3 C4 1.389(4)
C3 H3A 0.9500
C4 C5 1.383(4)
C4 H4A 0.9500
C5 C6 1.388(4)
C5 H5A 0.9500
C6 H6A 0.9500
C8 C9 1.381(4)
C8 C13 1.383(4)
C9 C10 1.388(4)
C9 H9A 0.9500
C10 C11 1.380(5)
C10 H10A 0.9500
C11 C12 1.377(4)
C11 H11A 0.9500
C12 C13 1.385(4)
C12 H12A 0.9500
C13 H13A 0.9500
C14 C15 1.499(4)
C14 H14A 0.9900
C14 H14B 0.9900
C15 H15A 0.9900
C15 H15B 0.9900
C16 C21 1.406(4)
C16 C17 1.430(4)
C16 C22 1.505(4)
C17 C18 1.400(4)
C17 H17A 1.0000
C18 C19 1.433(4)
C18 H18A 1.0000
C19 C20 1.406(4)
C19 C23 1.514(4)
C20 C21 1.430(4)
C20 H20A 1.0000
C21 H21A 1.0000
C22 H22A 0.9800
C22 H22B 0.9800
C22 H22C 0.9800
C23 C24 1.517(4)
C23 C25 1.527(4)
C23 H23A 1.0000
C24 H24A 0.9800
C24 H24B 0.9800
C24 H24C 0.9800
C25 H25A 0.9800
C25 H25B 0.9800
C25 H25C 0.9800
C26 H26A 0.9900
C26 H26B 0.9900

loop_
_geom_hbond_atom_site_label_D
_geom_hbond_atom_site_label_H
_geom_hbond_atom_site_label_A
_geom_hbond_distance_DH
_geom_hbond_distance_HA
_geom_hbond_distance_DA
_geom_hbond_angle_DHA
_geom_hbond_site_symmetry_A
N1 H1N1 F6B 0.90 2.14 2.96(3) 152.7 2_756
N1 H1N1 F6A 0.90 2.25 3.050(8) 148.1 2_756
N1 H1N1 F4B 0.90 2.51 3.352(14) 155.0 2_756
N1 H1N1 F1A 0.90 2.66 3.513(6) 158.3 2_756
N2 H1N2 F6B 0.90 2.17 3.01(3) 154.4 .
N2 H1N2 F6A 0.90 2.19 3.056(8) 160.8 .
N2 H1N2 F2C 0.90 2.49 3.220(13) 138.9 .
N2 H2N2 S1 0.90 2.50 3.332(2) 154.6 2_756
N3 H1N3 O1 0.90 2.02 2.873(3) 158.3 .
N3 H2N3 F2A 0.90 2.21 3.044(5) 154.5 2_656
N3 H2N3 F3B 0.90 2.35 3.246(14) 173.0 2_656
N3 H2N3 F2C 0.90 2.45 3.137(13) 133.0 2_656
N3 H2N3 F5A 0.90 2.41 3.013(4) 125.0 2_656

loop_
_geom_torsion_atom_site_label_1
_geom_torsion_atom_site_label_2
_geom_torsion_atom_site_label_3
_geom_torsion_atom_site_label_4
_geom_torsion
N3 Ru1 S1 C1 -108.00(11)
N2 Ru1 S1 C1 172.60(11)
C20 Ru1 S1 C1 42.83(12)
C21 Ru1 S1 C1 4.97(12)
C18 Ru1 S1 C1 89.61(16)
C19 Ru1 S1 C1 75.45(12)
C16 Ru1 S1 C1 -20.28(13)
C17 Ru1 S1 C1 -8.4(3)
N3 Ru1 N2 C14 17.50(17)
C20 Ru1 N2 C14 -171.38(16)
C21 Ru1 N2 C14 -157.9(4)
C18 Ru1 N2 C14 -109.50(18)
C19 Ru1 N2 C14 -147.18(18)
C16 Ru1 N2 C14 -58.7(3)
C17 Ru1 N2 C14 -76.96(19)
S1 Ru1 N2 C14 102.76(17)
N2 Ru1 N3 C15 12.38(17)
C20 Ru1 N3 C15 -153.7(2)
C21 Ru1 N3 C15 -168.69(17)
C18 Ru1 N3 C15 96.01(19)
C19 Ru1 N3 C15 95.4(4)
C16 Ru1 N3 C15 159.80(18)
C17 Ru1 N3 C15 122.35(18)
S1 Ru1 N3 C15 -72.31(17)
Ru1 S1 C1 C6 -95.5(2)
Ru1 S1 C1 C2 92.0(2)
C6 C1 C2 C3 -2.4(4)
S1 C1 C2 C3 170.3(2)
C6 C1 C2 C7 175.9(2)
S1 C1 C2 C7 -11.3(3)
C1 C2 C3 C4 2.2(4)
C7 C2 C3 C4 -176.1(3)
C2 C3 C4 C5 -0.4(5)
C3 C4 C5 C6 -1.1(5)
C4 C5 C6 C1 0.9(4)
C2 C1 C6 C5 0.9(4)
S1 C1 C6 C5 -171.9(2)
C8 N1 C7 O1 3.7(4)
C8 N1 C7 C2 -176.7(2)
C3 C2 C7 O1 109.3(3)
C1 C2 C7 O1 -69.1(3)
C3 C2 C7 N1 -70.3(3)
C1 C2 C7 N1 111.3(3)
C7 N1 C8 C9 -8.8(5)
C7 N1 C8 C13 171.6(3)
C13 C8 C9 C10 -1.1(5)
N1 C8 C9 C10 179.2(3)
C8 C9 C10 C11 -0.2(6)
C9 C10 C11 C12 1.5(6)
C10 C11 C12 C13 -1.4(6)
C9 C8 C13 C12 1.2(5)
N1 C8 C13 C12 -179.1(3)
C11 C12 C13 C8 0.0(6)
Ru1 N2 C14 C15 -44.0(2)
Ru1 N3 C15 C14 -39.7(2)
N2 C14 C15 N3 54.5(3)
N3 Ru1 C16 C21 127.97(16)
N2 Ru1 C16 C21 -159.59(17)
C20 Ru1 C16 C21 -29.41(16)
C18 Ru1 C16 C21 -102.99(18)
C19 Ru1 C16 C21 -65.89(17)
C17 Ru1 C16 C21 -131.1(2)
S1 Ru1 C16 C21 43.99(18)
N3 Ru1 C16 C17 -100.90(17)
N2 Ru1 C16 C17 -28.5(3)
C20 Ru1 C16 C17 101.72(18)
C21 Ru1 C16 C17 131.1(2)
C18 Ru1 C16 C17 28.13(16)
C19 Ru1 C16 C17 65.23(17)
S1 Ru1 C16 C17 175.11(13)
N3 Ru1 C16 C22 13.8(3)
N2 Ru1 C16 C22 86.3(3)
C20 Ru1 C16 C22 -143.5(3)
C21 Ru1 C16 C22 -114.1(3)
C18 Ru1 C16 C22 142.9(3)
C19 Ru1 C16 C22 180.0(3)
C17 Ru1 C16 C22 114.7(3)
S1 Ru1 C16 C22 -70.1(3)
C21 C16 C17 C18 2.0(4)
C22 C16 C17 C18 -176.7(2)
Ru1 C16 C17 C18 -51.9(2)
C21 C16 C17 Ru1 53.9(2)
C22 C16 C17 Ru1 -124.8(2)
N3 Ru1 C17 C18 -143.89(16)
N2 Ru1 C17 C18 -62.77(18)
C20 Ru1 C17 C18 65.97(17)
C21 Ru1 C17 C18 103.96(18)
C19 Ru1 C17 C18 28.74(16)
C16 Ru1 C17 C18 133.7(2)
S1 Ru1 C17 C18 118.3(3)
N3 Ru1 C17 C16 82.45(17)
N2 Ru1 C17 C16 163.57(15)
C20 Ru1 C17 C16 -67.69(17)
C21 Ru1 C17 C16 -29.71(16)
C18 Ru1 C17 C16 -133.7(2)
C19 Ru1 C17 C16 -104.93(18)
S1 Ru1 C17 C16 -15.3(4)
C16 C17 C18 C19 -2.0(4)
Ru1 C17 C18 C19 -54.2(2)
C16 C17 C18 Ru1 52.2(2)
N3 Ru1 C18 C17 46.6(2)
N2 Ru1 C18 C17 123.87(17)
C20 Ru1 C18 C17 -103.42(18)
C21 Ru1 C18 C17 -65.51(17)
C19 Ru1 C18 C17 -133.7(2)
C16 Ru1 C18 C17 -28.56(16)
S1 Ru1 C18 C17 -155.42(13)
N3 Ru1 C18 C19 -179.72(14)
N2 Ru1 C18 C19 -102.44(16)
C20 Ru1 C18 C19 30.27(15)
C21 Ru1 C18 C19 68.18(16)
C16 Ru1 C18 C19 105.13(17)
C17 Ru1 C18 C19 133.7(2)
S1 Ru1 C18 C19 -21.7(2)
C17 C18 C19 C20 0.9(4)
Ru1 C18 C19 C20 -53.7(2)
C17 C18 C19 C23 179.3(2)
Ru1 C18 C19 C23 124.7(2)
C17 C18 C19 Ru1 54.6(2)
N3 Ru1 C19 C20 130.9(3)
N2 Ru1 C19 C20 -148.78(15)
C21 Ru1 C19 C20 28.76(16)
C18 Ru1 C19 C20 130.1(2)
C16 Ru1 C19 C20 65.26(16)
C17 Ru1 C19 C20 102.04(17)
S1 Ru1 C19 C20 -62.21(16)
N3 Ru1 C19 C18 0.8(4)
N2 Ru1 C19 C18 81.14(16)
C20 Ru1 C19 C18 -130.1(2)
C21 Ru1 C19 C18 -101.32(17)
C16 Ru1 C19 C18 -64.82(16)
C17 Ru1 C19 C18 -28.05(15)
S1 Ru1 C19 C18 167.71(13)
N3 Ru1 C19 C23 -111.6(4)
N2 Ru1 C19 C23 -31.3(3)
C20 Ru1 C19 C23 117.5(3)
C21 Ru1 C19 C23 146.3(3)
C18 Ru1 C19 C23 -112.4(3)
C16 Ru1 C19 C23 -177.2(3)
C17 Ru1 C19 C23 -140.5(3)
S1 Ru1 C19 C23 55.3(3)
C18 C19 C20 C21 0.2(4)
C23 C19 C20 C21 -178.1(2)
Ru1 C19 C20 C21 -53.5(2)
C18 C19 C20 Ru1 53.7(2)
C23 C19 C20 Ru1 -124.6(2)
N3 Ru1 C20 C19 -156.24(18)
N2 Ru1 C20 C19 41.7(2)
C21 Ru1 C20 C19 -133.7(2)
C18 Ru1 C20 C19 -30.77(16)
C16 Ru1 C20 C19 -105.01(18)
C17 Ru1 C20 C19 -67.45(17)
S1 Ru1 C20 C19 124.16(15)
N3 Ru1 C20 C21 -22.5(3)
N2 Ru1 C20 C21 175.39(14)
C18 Ru1 C20 C21 102.96(18)
C19 Ru1 C20 C21 133.7(2)
C16 Ru1 C20 C21 28.72(15)
C17 Ru1 C20 C21 66.28(17)
S1 Ru1 C20 C21 -102.11(15)
C17 C16 C21 C20 -0.9(4)
C22 C16 C21 C20 177.8(2)
Ru1 C16 C21 C20 53.5(2)
C17 C16 C21 Ru1 -54.4(2)
C22 C16 C21 Ru1 124.3(2)
C19 C20 C21 C16 -0.2(4)
Ru1 C20 C21 C16 -54.3(2)
C19 C20 C21 Ru1 54.1(2)
N3 Ru1 C21 C16 -59.22(18)
N2 Ru1 C21 C16 115.9(4)
C20 Ru1 C21 C16 132.7(2)
C18 Ru1 C21 C16 66.53(17)
C19 Ru1 C21 C16 104.50(18)
C17 Ru1 C21 C16 29.99(16)
S1 Ru1 C21 C16 -146.37(15)
N3 Ru1 C21 C20 168.12(15)
N2 Ru1 C21 C20 -16.8(5)
C18 Ru1 C21 C20 -66.12(17)
C19 Ru1 C21 C20 -28.15(16)
C16 Ru1 C21 C20 -132.7(2)
C17 Ru1 C21 C20 -102.67(18)
S1 Ru1 C21 C20 80.98(15)
C20 C19 C23 C24 30.8(4)
C18 C19 C23 C24 -147.4(3)
Ru1 C19 C23 C24 -59.9(4)
C20 C19 C23 C25 -94.0(3)
C18 C19 C23 C25 87.8(3)
Ru1 C19 C23 C25 175.3(2)
